data_4321089
loop_
_publ_author_name
'Daniel Fortin'
'Marc Drouin'
'Pierre D. Harvey'

_publ_section_title
;
 Preparation and Characterization of {[M(dmb)2]TCNQ.xTCNQ\% }n Polymers (M
 = Cu,Ag; dmb = 1,8-Diisocyano-p-menthane; x = 0, 0.5, 1.0, 1.5; TCNQ =
 7,7,8,8-Tetracyano-p-quinodimethane) and Design of New Semi- and
 Photoconducting Organometallic Materials
;
_journal_name_full 'Inorganic Chemistry'
_journal_page_first 2758
_journal_page_last 2769
_journal_paper_doi 10.1021/ic990975o
_journal_volume 39
_journal_year 2000
_chemical_formula_sum 'C70 H80 Ag2 N14 O2'
_chemical_formula_weight 1365.22
_chemical_name_systematic
;
Ag(dmb)2 DCTC
;
_space_group_IT_number 14
_symmetry_cell_setting monoclinic
_symmetry_space_group_name_Hall '-P 2yab'
_symmetry_space_group_name_H-M 'P 1 21/a 1'
_atom_sites_solution_hydrogens geom
_atom_sites_solution_primary direct
_atom_sites_solution_secondary difmap
_audit_creation_method SHELXL-97
_cell_angle_alpha 90.00
_cell_angle_beta 112.12(2)
_cell_angle_gamma 90.00
_cell_formula_units_Z 4
_cell_length_a 26.273(3)
_cell_length_b 9.730(3)
_cell_length_c 31.526(3)
_cell_measurement_temperature 293(2)
_cell_volume 7466(3)
_diffrn_ambient_temperature 293(2)
_diffrn_measured_fraction_theta_full 1.000
_diffrn_measured_fraction_theta_max 1.000
_diffrn_radiation_monochromator graphite
_diffrn_radiation_source 'fine-focus sealed tube'
_diffrn_radiation_type CuKa
_diffrn_radiation_wavelength 1.54060
_diffrn_reflns_av_R_equivalents 0.0000
_diffrn_reflns_av_sigmaI/netI 0.1530
_diffrn_reflns_limit_h_max 20
_diffrn_reflns_limit_h_min -21
_diffrn_reflns_limit_k_max 8
_diffrn_reflns_limit_k_min 0
_diffrn_reflns_limit_l_max 26
_diffrn_reflns_limit_l_min 0
_diffrn_reflns_number 4535
_diffrn_reflns_theta_full 40.00
_diffrn_reflns_theta_max 40.00
_diffrn_reflns_theta_min 1.51
_exptl_absorpt_coefficient_mu 4.596
_exptl_crystal_density_diffrn 1.215
_exptl_crystal_density_method 'not measured'
_exptl_crystal_F_000 2832
_refine_diff_density_max 1.900
_refine_diff_density_min -0.973
_refine_diff_density_rms 0.164
_refine_ls_extinction_method none
_refine_ls_goodness_of_fit_ref 1.473
_refine_ls_hydrogen_treatment mixed
_refine_ls_matrix_type full
_refine_ls_number_parameters 364
_refine_ls_number_reflns 4535
_refine_ls_number_restraints 92
_refine_ls_restrained_S_all 1.462
_refine_ls_R_factor_all 0.2301
_refine_ls_R_factor_gt 0.1346
_refine_ls_shift/su_max 0.021
_refine_ls_shift/su_mean 0.001
_refine_ls_structure_factor_coef Fsqd
_refine_ls_weighting_details 'calc w=1/[\s^2^(Fo^2^)+(0.1000P)^2^+0.0000P] where P=(Fo^2^+2Fc^2^)/3'
_refine_ls_weighting_scheme calc
_refine_ls_wR_factor_gt 0.2999
_refine_ls_wR_factor_ref 0.3243
_reflns_number_gt 2194
_reflns_number_total 4535
_reflns_threshold_expression >2sigma(I)
_cod_data_source_file ic990975o_4.cif
_cod_data_source_block 4
_cod_depositor_comments
;
The following automatic conversions were performed:

'_symmetry_cell_setting' value 'Monoclinic' changed to 'monoclinic'
according to the built-in table from CIF Core dictionary named
'cif_core.dic' version 2.4.1 from 2010-06-29.

Automatic conversion script
Id: cif_fix_values 1646 2011-03-28 12:23:43Z adriana 
;
_cod_database_code 4321089

loop_
_symmetry_equiv_pos_as_xyz
'x, y, z'
'-x+1/2, y+1/2, -z'
'-x, -y, -z'
'x-1/2, -y-1/2, z'

loop_
_atom_site_label
_atom_site_type_symbol
_atom_site_fract_x
_atom_site_fract_y
_atom_site_fract_z
_atom_site_U_iso_or_equiv
_atom_site_adp_type
_atom_site_occupancy
_atom_site_symmetry_multiplicity
_atom_site_calc_flag
_atom_site_refinement_flags
_atom_site_disorder_assembly
_atom_site_disorder_group
Ag1 Ag 0.01992(10) 0.5910(3) 0.23195(8) 0.0657(11) Uani 1 1 d . . .
Ag2 Ag 0.00463(10) 0.0885(3) 0.28231(8) 0.0666(11) Uani 1 1 d . . .
N1 N -0.0851(9) 0.247(2) 0.3093(8) 0.039(7) Uiso 1 1 d . . .
N2 N -0.0709(9) 0.704(3) 0.2664(8) 0.050(8) Uiso 1 1 d . . .
N3 N 0.1061(9) 0.761(2) 0.1947(7) 0.032(7) Uiso 1 1 d . . .
N4 N 0.0938(10) 1.207(3) 0.2382(9) 0.058(8) Uiso 1 1 d . . .
N5 N -0.0499(10) 0.417(3) 0.1375(10) 0.067(8) Uiso 1 1 d . . .
N6 N -0.0754(10) -0.025(3) 0.1839(10) 0.066(9) Uiso 1 1 d . . .
N7 N 0.0697(10) 0.915(3) 0.3751(9) 0.072(8) Uiso 1 1 d . . .
N8 N 0.1004(10) 0.468(3) 0.3356(10) 0.064(9) Uiso 1 1 d . . .
C1 C -0.0470(14) 0.197(4) 0.3014(11) 0.074(12) Uiso 1 1 d . . .
C2 C -0.1357(9) 0.3076(19) 0.3187(7) 0.049(9) Uiso 1 1 d D . .
C8 C -0.1175(9) 0.7391(18) 0.2837(7) 0.059(10) Uiso 1 1 d D . .
C3 C -0.1772(9) 0.3709(19) 0.2744(6) 0.044(9) Uiso 1 1 d D . .
H3A H -0.1870 0.3031 0.2501 0.053 Uiso 1 1 calc . . .
H3B H -0.2105 0.3958 0.2792 0.053 Uiso 1 1 calc . . .
C4 C -0.1537(10) 0.4983(19) 0.2600(6) 0.055(10) Uiso 1 1 d D . .
H4A H -0.1809 0.5361 0.2322 0.066 Uiso 1 1 calc . . .
H4B H -0.1216 0.4729 0.2537 0.066 Uiso 1 1 calc . . .
C5 C -0.1379(8) 0.6072(16) 0.2979(6) 0.033(8) Uiso 1 1 d D . .
H5 H -0.1709 0.6296 0.3040 0.040 Uiso 1 1 calc . . .
C6 C -0.0950(9) 0.5455(19) 0.3423(6) 0.045(9) Uiso 1 1 d D . .
H6A H -0.0618 0.5223 0.3373 0.054 Uiso 1 1 calc . . .
H6B H -0.0856 0.6132 0.3667 0.054 Uiso 1 1 calc . . .
C7 C -0.1178(10) 0.417(2) 0.3567(6) 0.067(10) Uiso 1 1 d D . .
H7A H -0.1490 0.4418 0.3644 0.080 Uiso 1 1 calc . . .
H7B H -0.0899 0.3779 0.3839 0.080 Uiso 1 1 calc . . .
C9 C -0.0346(14) 0.661(4) 0.2532(11) 0.072(12) Uiso 1 1 d . . .
C10 C -0.1623(12) 0.184(2) 0.3333(9) 0.084(12) Uiso 1 1 d D . .
H10A H -0.1726 0.1158 0.3096 0.126 Uiso 1 1 calc . . .
H10B H -0.1943 0.2143 0.3384 0.126 Uiso 1 1 calc . . .
H10C H -0.1364 0.1453 0.3611 0.126 Uiso 1 1 calc . . .
C11 C -0.1648(11) 0.815(3) 0.2461(8) 0.081(12) Uiso 1 1 d D . .
H11A H -0.1509 0.8980 0.2377 0.122 Uiso 1 1 calc . . .
H11B H -0.1928 0.8386 0.2576 0.122 Uiso 1 1 calc . . .
H11C H -0.1801 0.7572 0.2198 0.122 Uiso 1 1 calc . . .
C12 C -0.0940(11) 0.838(2) 0.3255(8) 0.070(11) Uiso 1 1 d D . .
H12A H -0.0814 0.9209 0.3162 0.104 Uiso 1 1 calc . . .
H12B H -0.0639 0.7941 0.3492 0.104 Uiso 1 1 calc . . .
H12C H -0.1223 0.8594 0.3368 0.104 Uiso 1 1 calc . . .
C13 C 0.0735(12) 0.718(3) 0.2066(11) 0.057(10) Uiso 1 1 d . . .
C14 C 0.1498(8) 0.8091(18) 0.1810(7) 0.030(8) Uiso 1 1 d D . .
C15 C 0.1942(9) 0.870(2) 0.2239(7) 0.070(11) Uiso 1 1 d D . .
H15A H 0.2055 0.8016 0.2480 0.085 Uiso 1 1 calc . . .
H15B H 0.2261 0.8947 0.2171 0.085 Uiso 1 1 calc . . .
C16 C 0.1730(9) 0.9975(19) 0.2405(6) 0.046(9) Uiso 1 1 d D . .
H16A H 0.2023 1.0367 0.2667 0.055 Uiso 1 1 calc . . .
H16B H 0.1434 0.9714 0.2502 0.055 Uiso 1 1 calc . . .
C17 C 0.1521(9) 1.1053(17) 0.2024(7) 0.070(11) Uiso 1 1 d D . .
H17 H 0.1826 1.1283 0.1929 0.084 Uiso 1 1 calc . . .
C18 C 0.1056(8) 1.0442(19) 0.1605(6) 0.039(9) Uiso 1 1 d D . .
H18A H 0.0748 1.0193 0.1688 0.047 Uiso 1 1 calc . . .
H18B H 0.0930 1.1122 0.1362 0.047 Uiso 1 1 calc . . .
C19 C 0.1265(10) 0.916(2) 0.1434(6) 0.068(10) Uiso 1 1 d D . .
H19A H 0.0965 0.8761 0.1180 0.082 Uiso 1 1 calc . . .
H19B H 0.1548 0.9435 0.1322 0.082 Uiso 1 1 calc . . .
C20 C 0.1341(9) 1.2374(18) 0.2186(7) 0.045(9) Uiso 1 1 d D . .
C21 C 0.0653(13) 1.176(4) 0.2582(11) 0.072(12) Uiso 1 1 d . . .
C22 C 0.1738(11) 0.687(2) 0.1637(9) 0.081(12) Uiso 1 1 d D . .
H22A H 0.1887 0.6209 0.1879 0.121 Uiso 1 1 calc . . .
H22B H 0.2024 0.7188 0.1542 0.121 Uiso 1 1 calc . . .
H22C H 0.1453 0.6445 0.1383 0.121 Uiso 1 1 calc . . .
C23 C 0.1826(11) 1.308(3) 0.2565(8) 0.083(12) Uiso 1 1 d D . .
H23A H 0.1701 1.3914 0.2657 0.125 Uiso 1 1 calc . . .
H23B H 0.2109 1.3285 0.2452 0.125 Uiso 1 1 calc . . .
H23C H 0.1969 1.2474 0.2824 0.125 Uiso 1 1 calc . . .
C24 C 0.1092(11) 1.339(3) 0.1783(8) 0.081(12) Uiso 1 1 d D . .
H24A H 0.0982 1.4218 0.1892 0.122 Uiso 1 1 calc . . .
H24B H 0.0778 1.2981 0.1551 0.122 Uiso 1 1 calc . . .
H24C H 0.1362 1.3610 0.1656 0.122 Uiso 1 1 calc . . .
C25 C -0.0266(12) 0.453(3) 0.1736(11) 0.053(10) Uiso 1 1 d . . .
C26 C -0.0809(10) 0.363(2) 0.0920(10) 0.090(13) Uiso 1 1 d D . .
C27 C -0.1385(10) 0.318(3) 0.0864(12) 0.127(16) Uiso 1 1 d D . .
H27A H -0.1591 0.2947 0.0546 0.152 Uiso 1 1 calc . . .
H27B H -0.1571 0.3937 0.0945 0.152 Uiso 1 1 calc . . .
C28 C -0.1373(9) 0.192(2) 0.1169(9) 0.066(11) Uiso 1 1 d D . .
H28A H -0.1186 0.2166 0.1489 0.079 Uiso 1 1 calc . . .
H28B H -0.1745 0.1646 0.1121 0.079 Uiso 1 1 calc . . .
C29 C -0.1069(9) 0.073(2) 0.1045(9) 0.087(12) Uiso 1 1 d D . .
H29 H -0.1260 0.0510 0.0720 0.104 Uiso 1 1 calc . . .
C30 C -0.0480(8) 0.117(2) 0.1124(9) 0.062(10) Uiso 1 1 d D . .
H30A H -0.0286 0.0412 0.1053 0.074 Uiso 1 1 calc . . .
H30B H -0.0288 0.1415 0.1443 0.074 Uiso 1 1 calc . . .
C31 C -0.0491(10) 0.242(3) 0.0815(11) 0.117(16) Uiso 1 1 d D . .
H31A H -0.0118 0.2706 0.0869 0.140 Uiso 1 1 calc . . .
H31B H -0.0667 0.2159 0.0496 0.140 Uiso 1 1 calc . . .
C32 C -0.1075(11) -0.055(2) 0.1332(9) 0.090(13) Uiso 1 1 d D . .
C33 C -0.0513(12) -0.006(3) 0.2193(11) 0.049(10) Uiso 1 1 d . . .
C34 C -0.0848(14) 0.480(3) 0.0569(13) 0.135(17) Uiso 1 1 d D . .
H34A H -0.0485 0.5071 0.0599 0.202 Uiso 1 1 calc . . .
H34B H -0.1039 0.5570 0.0628 0.202 Uiso 1 1 calc . . .
H34C H -0.1046 0.4467 0.0263 0.202 Uiso 1 1 calc . . .
C35 C -0.1673(12) -0.092(4) 0.1254(14) 0.151(18) Uiso 1 1 d D . .
H35A H -0.1840 -0.0171 0.1353 0.226 Uiso 1 1 calc . . .
H35B H -0.1678 -0.1729 0.1427 0.226 Uiso 1 1 calc . . .
H35C H -0.1874 -0.1090 0.0935 0.226 Uiso 1 1 calc . . .
C36 C -0.0800(15) -0.177(3) 0.1194(15) 0.17(2) Uiso 1 1 d D . .
H36A H -0.0433 -0.1525 0.1228 0.251 Uiso 1 1 calc . . .
H36B H -0.1008 -0.2013 0.0881 0.251 Uiso 1 1 calc . . .
H36C H -0.0788 -0.2545 0.1387 0.251 Uiso 1 1 calc . . .
C37 C 0.0452(16) 0.970(5) 0.3361(15) 0.114(15) Uiso 1 1 d . . .
C38 C 0.1013(9) 0.864(2) 0.4221(9) 0.068(11) Uiso 1 1 d D . .
C39 C 0.1603(9) 0.815(2) 0.4317(11) 0.114(15) Uiso 1 1 d D . .
H39A H 0.1782 0.7907 0.4637 0.137 Uiso 1 1 calc . . .
H39B H 0.1811 0.8895 0.4252 0.137 Uiso 1 1 calc . . .
C40 C 0.1592(9) 0.689(2) 0.4011(9) 0.055(10) Uiso 1 1 d D . .
H40A H 0.1424 0.7146 0.3691 0.066 Uiso 1 1 calc . . .
H40B H 0.1965 0.6586 0.4072 0.066 Uiso 1 1 calc . . .
C41 C 0.1263(10) 0.573(2) 0.4116(10) 0.117(15) Uiso 1 1 d D . .
H41 H 0.1434 0.5504 0.4443 0.140 Uiso 1 1 calc . . .
C42 C 0.0675(8) 0.621(2) 0.4014(9) 0.070(11) Uiso 1 1 d D . .
H42A H 0.0463 0.5462 0.4071 0.084 Uiso 1 1 calc . . .
H42B H 0.0503 0.6470 0.3695 0.084 Uiso 1 1 calc . . .
C43 C 0.0687(10) 0.745(2) 0.4326(11) 0.099(14) Uiso 1 1 d D . .
H43A H 0.0315 0.7748 0.4270 0.119 Uiso 1 1 calc . . .
H43B H 0.0859 0.7184 0.4645 0.119 Uiso 1 1 calc . . .
C44 C 0.1273(10) 0.443(2) 0.3836(9) 0.074(12) Uiso 1 1 d D . .
C45 C 0.0766(14) 0.490(4) 0.2976(13) 0.070(11) Uiso 1 1 d . . .
C46 C 0.1033(14) 0.985(3) 0.4547(14) 0.144(18) Uiso 1 1 d D . .
H46A H 0.0666 1.0172 0.4487 0.216 Uiso 1 1 calc . . .
H46B H 0.1246 1.0591 0.4496 0.216 Uiso 1 1 calc . . .
H46C H 0.1198 0.9553 0.4859 0.216 Uiso 1 1 calc . . .
C47 C 0.1872(11) 0.405(4) 0.3916(13) 0.137(17) Uiso 1 1 d D . .
H47A H 0.2046 0.4803 0.3829 0.206 Uiso 1 1 calc . . .
H47B H 0.1875 0.3255 0.3736 0.206 Uiso 1 1 calc . . .
H47C H 0.2068 0.3842 0.4235 0.206 Uiso 1 1 calc . . .
C48 C 0.0989(13) 0.323(3) 0.3975(13) 0.114(15) Uiso 1 1 d D . .
H48A H 0.0614 0.3475 0.3916 0.171 Uiso 1 1 calc . . .
H48B H 0.1176 0.3048 0.4296 0.171 Uiso 1 1 calc . . .
H48C H 0.0999 0.2432 0.3802 0.171 Uiso 1 1 calc . . .
C49 C 0.1729(11) 0.330(3) 0.5845(10) 0.036(9) Uiso 1 1 d . . .
C50 C 0.0685(13) 0.332(4) 0.5123(11) 0.052(10) Uiso 1 1 d . . .
C51 C 0.1574(13) 0.437(4) 0.5572(11) 0.058(10) Uiso 1 1 d . . .
H51 H 0.1814 0.5109 0.5619 0.069 Uiso 1 1 calc . . .
C52 C 0.1083(12) 0.443(3) 0.5230(10) 0.046(9) Uiso 1 1 d . . .
H52 H 0.0992 0.5222 0.5051 0.055 Uiso 1 1 calc . . .
C53 C 0.0884(12) 0.212(3) 0.5385(10) 0.045(9) Uiso 1 1 d . . .
H53 H 0.0673 0.1320 0.5316 0.054 Uiso 1 1 calc . . .
C54 C 0.1412(13) 0.212(4) 0.5759(11) 0.057(10) Uiso 1 1 d . . .
H54 H 0.1537 0.1338 0.5939 0.068 Uiso 1 1 calc . . .
C55 C 0.2221(13) 0.326(4) 0.6222(11) 0.048(9) Uiso 1 1 d . . .
C56 C 0.0128(16) 0.332(5) 0.4739(14) 0.086(13) Uiso 1 1 d . . .
O1 O -0.0013(9) 0.433(3) 0.4510(8) 0.087(8) Uiso 1 1 d . . .
C57 C -0.0205(17) 0.213(5) 0.4670(13) 0.091(14) Uiso 1 1 d . . .
C58 C 0.2557(14) 0.441(4) 0.6338(11) 0.066(11) Uiso 1 1 d . . .
C59 C 0.2425(13) 0.213(4) 0.6549(12) 0.065(11) Uiso 1 1 d . . .
N9 N -0.0448(14) 0.117(5) 0.4570(12) 0.127(14) Uiso 1 1 d . . .
N10 N 0.2831(11) 0.541(3) 0.6409(9) 0.087(10) Uiso 1 1 d . . .
N11 N 0.2535(12) 0.124(4) 0.6786(11) 0.110(12) Uiso 1 1 d . . .
C60 C -0.0711(14) 0.835(4) -0.0104(12) 0.069(12) Uiso 1 1 d . . .
C61 C -0.1746(15) 0.816(4) -0.0831(13) 0.077(12) Uiso 1 1 d . . .
C62 C -0.0895(14) 0.715(4) -0.0365(12) 0.073(12) Uiso 1 1 d . . .
H62 H -0.0676 0.6367 -0.0292 0.088 Uiso 1 1 calc . . .
C63 C -0.1402(14) 0.711(4) -0.0735(12) 0.067(11) Uiso 1 1 d . . .
H63 H -0.1498 0.6332 -0.0917 0.080 Uiso 1 1 calc . . .
C64 C -0.1584(12) 0.936(3) -0.0560(11) 0.052(10) Uiso 1 1 d . . .
H64 H -0.1821 1.0107 -0.0611 0.062 Uiso 1 1 calc . . .
C65 C -0.1075(15) 0.940(4) -0.0222(12) 0.070(11) Uiso 1 1 d . . .
H65 H -0.0969 1.0219 -0.0059 0.084 Uiso 1 1 calc . . .
C66 C -0.0158(17) 0.841(5) 0.0268(14) 0.095(14) Uiso 1 1 d . . .
C67 C -0.2280(14) 0.826(4) -0.1196(11) 0.058(10) Uiso 1 1 d . . .
C68 C -0.2440(13) 0.711(4) -0.1477(12) 0.062(11) Uiso 1 1 d . . .
C69 C -0.2598(15) 0.938(5) -0.1330(12) 0.079(12) Uiso 1 1 d . . .
C70 C 0.0205(15) 0.718(4) 0.0343(12) 0.070(12) Uiso 1 1 d . . .
O2 O 0.0019(9) 0.941(3) 0.0480(8) 0.087(8) Uiso 1 1 d . . .
N12 N -0.2581(10) 0.628(3) -0.1734(9) 0.064(9) Uiso 1 1 d . . .
N13 N -0.2846(12) 1.033(3) -0.1387(10) 0.086(11) Uiso 1 1 d . . .
N14 N 0.0483(12) 0.627(4) 0.0397(10) 0.100(11) Uiso 1 1 d . . .

loop_
_atom_site_aniso_label
_atom_site_aniso_U_11
_atom_site_aniso_U_22
_atom_site_aniso_U_33
_atom_site_aniso_U_23
_atom_site_aniso_U_13
_atom_site_aniso_U_12
Ag1 0.085(2) 0.045(2) 0.082(2) 0.000(2) 0.0483(18) -0.0027(19)
Ag2 0.086(2) 0.050(2) 0.076(2) 0.006(2) 0.0453(18) 0.0057(18)

loop_
_atom_type_symbol
_atom_type_description
_atom_type_scat_dispersion_real
_atom_type_scat_dispersion_imag
_atom_type_scat_source
C C 0.0181 0.0091 'International Tables Vol C Tables 4.2.6.8 and 6.1.1.4'
H H 0.0000 0.0000 'International Tables Vol C Tables 4.2.6.8 and 6.1.1.4'
Ag Ag 0.1306 4.2820 'International Tables Vol C Tables 4.2.6.8 and 6.1.1.4'
N N 0.0311 0.0180 'International Tables Vol C Tables 4.2.6.8 and 6.1.1.4'
O O 0.0492 0.0322 'International Tables Vol C Tables 4.2.6.8 and 6.1.1.4'

loop_
_geom_angle_atom_site_label_1
_geom_angle_atom_site_label_2
_geom_angle_atom_site_label_3
_geom_angle
_geom_angle_site_symmetry_1
_geom_angle_site_symmetry_3
_geom_angle_publ_flag
C9 Ag1 C25 104.6(12) . . ?
C9 Ag1 C13 125.4(14) . . ?
C25 Ag1 C13 105.1(11) . . ?
C9 Ag1 C45 99.0(13) . . ?
C25 Ag1 C45 117.3(12) . . ?
C13 Ag1 C45 106.4(11) . . ?
C1 Ag2 C37 104.8(15) . 1_545 ?
C1 Ag2 C33 101.4(13) . . ?
C37 Ag2 C33 119.6(16) 1_545 . ?
C1 Ag2 C21 125.0(14) . 1_545 ?
C37 Ag2 C21 107.1(14) 1_545 1_545 ?
C33 Ag2 C21 100.1(12) . 1_545 ?
C1 N1 C2 178(3) . . ?
C9 N2 C8 174(3) . . ?
C13 N3 C14 177(3) . . ?
C21 N4 C20 173(3) . . ?
C25 N5 C26 176(3) . . ?
C33 N6 C32 178(3) . . ?
C37 N7 C38 174(4) . . ?
C45 N8 C44 177(3) . . ?
N1 C1 Ag2 169(3) . . ?
C7 C2 C3 109.6(13) . . ?
C7 C2 C10 110.2(14) . . ?
C3 C2 C10 109.7(14) . . ?
C7 C2 N1 111.7(18) . . ?
C3 C2 N1 109.6(17) . . ?
C10 C2 N1 105.9(18) . . ?
C5 C8 C11 111.2(15) . . ?
C5 C8 C12 110.0(14) . . ?
C11 C8 C12 107.4(15) . . ?
C5 C8 N2 109.0(17) . . ?
C11 C8 N2 110.5(19) . . ?
C12 C8 N2 108.6(19) . . ?
C4 C3 C2 111.5(13) . . ?
C4 C3 H3A 109.3 . . ?
C2 C3 H3A 109.3 . . ?
C4 C3 H3B 109.3 . . ?
C2 C3 H3B 109.3 . . ?
H3A C3 H3B 108.0 . . ?
C3 C4 C5 110.5(13) . . ?
C3 C4 H4A 109.5 . . ?
C5 C4 H4A 109.5 . . ?
C3 C4 H4B 109.5 . . ?
C5 C4 H4B 109.6 . . ?
H4A C4 H4B 108.1 . . ?
C8 C5 C4 112.1(13) . . ?
C8 C5 C6 112.2(13) . . ?
C4 C5 C6 109.2(12) . . ?
C8 C5 H5 107.7 . . ?
C4 C5 H5 107.7 . . ?
C6 C5 H5 107.7 . . ?
C7 C6 C5 110.7(13) . . ?
C7 C6 H6A 109.5 . . ?
C5 C6 H6A 109.5 . . ?
C7 C6 H6B 109.5 . . ?
C5 C6 H6B 109.5 . . ?
H6A C6 H6B 108.1 . . ?
C6 C7 C2 111.9(13) . . ?
C6 C7 H7A 109.2 . . ?
C2 C7 H7A 109.2 . . ?
C6 C7 H7B 109.2 . . ?
C2 C7 H7B 109.2 . . ?
H7A C7 H7B 107.9 . . ?
N2 C9 Ag1 178(3) . . ?
C2 C10 H10A 109.5 . . ?
C2 C10 H10B 109.5 . . ?
H10A C10 H10B 109.5 . . ?
C2 C10 H10C 109.5 . . ?
H10A C10 H10C 109.5 . . ?
H10B C10 H10C 109.5 . . ?
C8 C11 H11A 109.5 . . ?
C8 C11 H11B 109.5 . . ?
H11A C11 H11B 109.5 . . ?
C8 C11 H11C 109.5 . . ?
H11A C11 H11C 109.5 . . ?
H11B C11 H11C 109.5 . . ?
C8 C12 H12A 109.5 . . ?
C8 C12 H12B 109.5 . . ?
H12A C12 H12B 109.5 . . ?
C8 C12 H12C 109.5 . . ?
H12A C12 H12C 109.5 . . ?
H12B C12 H12C 109.5 . . ?
N3 C13 Ag1 167(3) . . ?
N3 C14 C19 108.7(18) . . ?
N3 C14 C15 106.6(18) . . ?
C19 C14 C15 111.8(13) . . ?
N3 C14 C22 109.4(18) . . ?
C19 C14 C22 110.6(14) . . ?
C15 C14 C22 109.6(14) . . ?
C16 C15 C14 111.2(13) . . ?
C16 C15 H15A 109.4 . . ?
C14 C15 H15A 109.4 . . ?
C16 C15 H15B 109.4 . . ?
C14 C15 H15B 109.4 . . ?
H15A C15 H15B 108.0 . . ?
C15 C16 C17 110.8(13) . . ?
C15 C16 H16A 109.5 . . ?
C17 C16 H16A 109.5 . . ?
C15 C16 H16B 109.5 . . ?
C17 C16 H16B 109.5 . . ?
H16A C16 H16B 108.1 . . ?
C20 C17 C16 112.3(14) . . ?
C20 C17 C18 111.6(13) . . ?
C16 C17 C18 110.0(13) . . ?
C20 C17 H17 107.6 . . ?
C16 C17 H17 107.6 . . ?
C18 C17 H17 107.6 . . ?
C19 C18 C17 109.9(13) . . ?
C19 C18 H18A 109.7 . . ?
C17 C18 H18A 109.7 . . ?
C19 C18 H18B 109.7 . . ?
C17 C18 H18B 109.7 . . ?
H18A C18 H18B 108.2 . . ?
C14 C19 C18 111.9(13) . . ?
C14 C19 H19A 109.2 . . ?
C18 C19 H19A 109.2 . . ?
C14 C19 H19B 109.2 . . ?
C18 C19 H19B 109.2 . . ?
H19A C19 H19B 107.9 . . ?
N4 C20 C17 110.1(18) . . ?
N4 C20 C23 106(2) . . ?
C17 C20 C23 111.4(15) . . ?
N4 C20 C24 109(2) . . ?
C17 C20 C24 110.7(14) . . ?
C23 C20 C24 108.8(15) . . ?
N4 C21 Ag2 168(3) . 1_565 ?
C14 C22 H22A 109.5 . . ?
C14 C22 H22B 109.5 . . ?
H22A C22 H22B 109.5 . . ?
C14 C22 H22C 109.5 . . ?
H22A C22 H22C 109.5 . . ?
H22B C22 H22C 109.5 . . ?
C20 C23 H23A 109.5 . . ?
C20 C23 H23B 109.5 . . ?
H23A C23 H23B 109.5 . . ?
C20 C23 H23C 109.5 . . ?
H23A C23 H23C 109.5 . . ?
H23B C23 H23C 109.5 . . ?
C20 C24 H24A 109.5 . . ?
C20 C24 H24B 109.5 . . ?
H24A C24 H24B 109.5 . . ?
C20 C24 H24C 109.5 . . ?
H24A C24 H24C 109.5 . . ?
H24B C24 H24C 109.5 . . ?
N5 C25 Ag1 160(3) . . ?
N5 C26 C27 112(2) . . ?
N5 C26 C31 110(2) . . ?
C27 C26 C31 110.6(16) . . ?
N5 C26 C34 107(2) . . ?
C27 C26 C34 109.1(16) . . ?
C31 C26 C34 107.3(16) . . ?
C26 C27 C28 111.5(15) . . ?
C26 C27 H27A 109.3 . . ?
C28 C27 H27A 109.3 . . ?
C26 C27 H27B 109.3 . . ?
C28 C27 H27B 109.3 . . ?
H27A C27 H27B 108.0 . . ?
C29 C28 C27 109.2(14) . . ?
C29 C28 H28A 109.8 . . ?
C27 C28 H28A 109.8 . . ?
C29 C28 H28B 109.8 . . ?
C27 C28 H28B 109.8 . . ?
H28A C28 H28B 108.3 . . ?
C30 C29 C28 109.7(14) . . ?
C30 C29 C32 111.3(15) . . ?
C28 C29 C32 109.7(14) . . ?
C30 C29 H29 108.7 . . ?
C28 C29 H29 108.7 . . ?
C32 C29 H29 108.7 . . ?
C29 C30 C31 109.7(14) . . ?
C29 C30 H30A 109.7 . . ?
C31 C30 H30A 109.7 . . ?
C29 C30 H30B 109.7 . . ?
C31 C30 H30B 109.7 . . ?
H30A C30 H30B 108.2 . . ?
C26 C31 C30 110.1(15) . . ?
C26 C31 H31A 109.6 . . ?
C30 C31 H31A 109.6 . . ?
C26 C31 H31B 109.6 . . ?
C30 C31 H31B 109.6 . . ?
H31A C31 H31B 108.2 . . ?
N6 C32 C35 110(3) . . ?
N6 C32 C29 109.7(19) . . ?
C35 C32 C29 109.4(16) . . ?
N6 C32 C36 108(3) . . ?
C35 C32 C36 109.5(17) . . ?
C29 C32 C36 110.4(16) . . ?
N6 C33 Ag2 163(3) . . ?
C26 C34 H34A 109.5 . . ?
C26 C34 H34B 109.5 . . ?
H34A C34 H34B 109.5 . . ?
C26 C34 H34C 109.5 . . ?
H34A C34 H34C 109.5 . . ?
H34B C34 H34C 109.5 . . ?
C32 C35 H35A 109.5 . . ?
C32 C35 H35B 109.5 . . ?
H35A C35 H35B 109.5 . . ?
C32 C35 H35C 109.5 . . ?
H35A C35 H35C 109.5 . . ?
H35B C35 H35C 109.5 . . ?
C32 C36 H36A 109.5 . . ?
C32 C36 H36B 109.5 . . ?
H36A C36 H36B 109.5 . . ?
C32 C36 H36C 109.5 . . ?
H36A C36 H36C 109.5 . . ?
H36B C36 H36C 109.5 . . ?
N7 C37 Ag2 169(4) . 1_565 ?
N7 C38 C39 116(2) . . ?
N7 C38 C43 108(2) . . ?
C39 C38 C43 109.3(15) . . ?
N7 C38 C46 106(2) . . ?
C39 C38 C46 108.9(16) . . ?
C43 C38 C46 108.1(15) . . ?
C38 C39 C40 109.8(15) . . ?
C38 C39 H39A 109.7 . . ?
C40 C39 H39A 109.7 . . ?
C38 C39 H39B 109.7 . . ?
C40 C39 H39B 109.7 . . ?
H39A C39 H39B 108.2 . . ?
C41 C40 C39 109.2(14) . . ?
C41 C40 H40A 109.8 . . ?
C39 C40 H40A 109.8 . . ?
C41 C40 H40B 109.8 . . ?
C39 C40 H40B 109.8 . . ?
H40A C40 H40B 108.3 . . ?
C42 C41 C40 109.8(15) . . ?
C42 C41 C44 111.2(15) . . ?
C40 C41 C44 110.3(15) . . ?
C42 C41 H41 108.5 . . ?
C40 C41 H41 108.5 . . ?
C44 C41 H41 108.5 . . ?
C41 C42 C43 109.0(14) . . ?
C41 C42 H42A 109.9 . . ?
C43 C42 H42A 109.9 . . ?
C41 C42 H42B 109.9 . . ?
C43 C42 H42B 109.9 . . ?
H42A C42 H42B 108.3 . . ?
C38 C43 C42 109.1(14) . . ?
C38 C43 H43A 109.9 . . ?
C42 C43 H43A 109.9 . . ?
C38 C43 H43B 109.9 . . ?
C42 C43 H43B 109.9 . . ?
H43A C43 H43B 108.3 . . ?
N8 C44 C48 109(2) . . ?
N8 C44 C47 106(2) . . ?
C48 C44 C47 110.2(16) . . ?
N8 C44 C41 111(2) . . ?
C48 C44 C41 110.0(16) . . ?
C47 C44 C41 109.9(15) . . ?
N8 C45 Ag1 161(3) . . ?
C38 C46 H46A 109.5 . . ?
C38 C46 H46B 109.5 . . ?
H46A C46 H46B 109.5 . . ?
C38 C46 H46C 109.5 . . ?
H46A C46 H46C 109.5 . . ?
H46B C46 H46C 109.5 . . ?
C44 C47 H47A 109.5 . . ?
C44 C47 H47B 109.5 . . ?
H47A C47 H47B 109.5 . . ?
C44 C47 H47C 109.5 . . ?
H47A C47 H47C 109.5 . . ?
H47B C47 H47C 109.5 . . ?
C44 C48 H48A 109.5 . . ?
C44 C48 H48B 109.5 . . ?
H48A C48 H48B 109.5 . . ?
C44 C48 H48C 109.5 . . ?
H48A C48 H48C 109.5 . . ?
H48B C48 H48C 109.5 . . ?
C51 C49 C54 121(3) . . ?
C51 C49 C55 123(3) . . ?
C54 C49 C55 116(3) . . ?
C53 C50 C52 114(3) . . ?
C53 C50 C56 120(3) . . ?
C52 C50 C56 126(3) . . ?
C49 C51 C52 122(3) . . ?
C49 C51 H51 119.0 . . ?
C52 C51 H51 119.0 . . ?
C51 C52 C50 123(3) . . ?
C51 C52 H52 118.4 . . ?
C50 C52 H52 118.4 . . ?
C50 C53 C54 120(3) . . ?
C50 C53 H53 119.8 . . ?
C54 C53 H53 119.8 . . ?
C49 C54 C53 119(3) . . ?
C49 C54 H54 120.6 . . ?
C53 C54 H54 120.5 . . ?
C58 C55 C49 120(3) . . ?
C58 C55 C59 113(3) . . ?
C49 C55 C59 127(3) . . ?
O1 C56 C57 123(4) . . ?
O1 C56 C50 118(4) . . ?
C57 C56 C50 119(4) . . ?
N9 C57 C56 171(5) . . ?
N10 C58 C55 176(4) . . ?
N11 C59 C55 174(4) . . ?
C65 C60 C62 115(3) . . ?
C65 C60 C66 125(4) . . ?
C62 C60 C66 121(4) . . ?
C63 C61 C64 118(4) . . ?
C63 C61 C67 128(4) . . ?
C64 C61 C67 114(4) . . ?
C63 C62 C60 121(3) . . ?
C63 C62 H62 119.4 . . ?
C60 C62 H62 119.5 . . ?
C61 C63 C62 122(4) . . ?
C61 C63 H63 119.1 . . ?
C62 C63 H63 119.1 . . ?
C65 C64 C61 119(3) . . ?
C65 C64 H64 120.6 . . ?
C61 C64 H64 120.6 . . ?
C60 C65 C64 125(3) . . ?
C60 C65 H65 117.4 . . ?
C64 C65 H65 117.4 . . ?
O2 C66 C60 123(4) . . ?
O2 C66 C70 119(4) . . ?
C60 C66 C70 118(4) . . ?
C69 C67 C68 117(3) . . ?
C69 C67 C61 127(4) . . ?
C68 C67 C61 115(3) . . ?
N12 C68 C67 173(4) . . ?
N13 C69 C67 172(5) . . ?
N14 C70 C66 179(4) . . ?

loop_
_geom_bond_atom_site_label_1
_geom_bond_atom_site_label_2
_geom_bond_distance
_geom_bond_site_symmetry_2
_geom_bond_publ_flag
Ag1 C9 1.92(4) . ?
Ag1 C25 2.23(3) . ?
Ag1 C13 2.23(3) . ?
Ag1 C45 2.27(4) . ?
Ag2 C1 1.98(4) . ?
Ag2 C37 1.99(5) 1_545 ?
Ag2 C33 2.18(3) . ?
Ag2 C21 2.18(4) 1_545 ?
N1 C1 1.22(3) . ?
N1 C2 1.58(3) . ?
N2 C9 1.25(3) . ?
N2 C8 1.56(3) . ?
N3 C13 1.14(3) . ?
N3 C14 1.45(3) . ?
N4 C21 1.19(3) . ?
N4 C20 1.44(3) . ?
N5 C25 1.13(3) . ?
N5 C26 1.46(3) . ?
N6 C33 1.07(3) . ?
N6 C32 1.53(4) . ?
N7 C37 1.27(4) . ?
N7 C38 1.49(3) . ?
N8 C45 1.14(3) . ?
N8 C44 1.43(3) . ?
C2 C7 1.536(17) . ?
C2 C3 1.540(17) . ?
C2 C10 1.544(16) . ?
C8 C5 1.521(16) . ?
C8 C11 1.546(17) . ?
C8 C12 1.558(17) . ?
C3 C4 1.529(16) . ?
C3 H3A 0.9700 . ?
C3 H3B 0.9700 . ?
C4 C5 1.533(16) . ?
C4 H4A 0.9700 . ?
C4 H4B 0.9700 . ?
C5 C6 1.550(16) . ?
C5 H5 0.9800 . ?
C6 C7 1.531(16) . ?
C6 H6A 0.9700 . ?
C6 H6B 0.9700 . ?
C7 H7A 0.9700 . ?
C7 H7B 0.9700 . ?
C10 H10A 0.9600 . ?
C10 H10B 0.9600 . ?
C10 H10C 0.9600 . ?
C11 H11A 0.9600 . ?
C11 H11B 0.9600 . ?
C11 H11C 0.9600 . ?
C12 H12A 0.9600 . ?
C12 H12B 0.9600 . ?
C12 H12C 0.9600 . ?
C14 C19 1.525(17) . ?
C14 C15 1.534(17) . ?
C14 C22 1.538(16) . ?
C15 C16 1.530(16) . ?
C15 H15A 0.9700 . ?
C15 H15B 0.9700 . ?
C16 C17 1.533(17) . ?
C16 H16A 0.9700 . ?
C16 H16B 0.9700 . ?
C17 C20 1.523(16) . ?
C17 C18 1.540(16) . ?
C17 H17 0.9800 . ?
C18 C19 1.537(16) . ?
C18 H18A 0.9700 . ?
C18 H18B 0.9700 . ?
C19 H19A 0.9700 . ?
C19 H19B 0.9700 . ?
C20 C23 1.542(17) . ?
C20 C24 1.548(17) . ?
C21 Ag2 2.18(4) 1_565 ?
C22 H22A 0.9600 . ?
C22 H22B 0.9600 . ?
C22 H22C 0.9600 . ?
C23 H23A 0.9600 . ?
C23 H23B 0.9600 . ?
C23 H23C 0.9600 . ?
C24 H24A 0.9600 . ?
C24 H24B 0.9600 . ?
C24 H24C 0.9600 . ?
C26 C27 1.520(18) . ?
C26 C31 1.547(18) . ?
C26 C34 1.565(17) . ?
C27 C28 1.548(17) . ?
C27 H27A 0.9700 . ?
C27 H27B 0.9700 . ?
C28 C29 1.541(17) . ?
C28 H28A 0.9700 . ?
C28 H28B 0.9700 . ?
C29 C30 1.530(17) . ?
C29 C32 1.544(17) . ?
C29 H29 0.9800 . ?
C30 C31 1.552(17) . ?
C30 H30A 0.9700 . ?
C30 H30B 0.9700 . ?
C31 H31A 0.9700 . ?
C31 H31B 0.9700 . ?
C32 C35 1.538(18) . ?
C32 C36 1.539(18) . ?
C34 H34A 0.9600 . ?
C34 H34B 0.9600 . ?
C34 H34C 0.9600 . ?
C35 H35A 0.9600 . ?
C35 H35B 0.9600 . ?
C35 H35C 0.9600 . ?
C36 H36A 0.9600 . ?
C36 H36B 0.9600 . ?
C36 H36C 0.9600 . ?
C37 Ag2 1.99(5) 1_565 ?
C38 C39 1.536(18) . ?
C38 C43 1.547(18) . ?
C38 C46 1.557(17) . ?
C39 C40 1.554(17) . ?
C39 H39A 0.9700 . ?
C39 H39B 0.9700 . ?
C40 C41 1.536(18) . ?
C40 H40A 0.9700 . ?
C40 H40B 0.9700 . ?
C41 C42 1.526(17) . ?
C41 C44 1.546(17) . ?
C41 H41 0.9800 . ?
C42 C43 1.553(17) . ?
C42 H42A 0.9700 . ?
C42 H42B 0.9700 . ?
C43 H43A 0.9700 . ?
C43 H43B 0.9700 . ?
C44 C48 1.533(18) . ?
C44 C47 1.543(17) . ?
C46 H46A 0.9600 . ?
C46 H46B 0.9600 . ?
C46 H46C 0.9600 . ?
C47 H47A 0.9600 . ?
C47 H47B 0.9600 . ?
C47 H47C 0.9600 . ?
C48 H48A 0.9600 . ?
C48 H48B 0.9600 . ?
C48 H48C 0.9600 . ?
C49 C51 1.32(4) . ?
C49 C54 1.38(4) . ?
C49 C55 1.39(3) . ?
C50 C53 1.41(4) . ?
C50 C52 1.45(4) . ?
C50 C56 1.51(4) . ?
C51 C52 1.33(3) . ?
C51 H51 0.9300 . ?
C52 H52 0.9300 . ?
C53 C54 1.44(3) . ?
C53 H53 0.9298 . ?
C54 H54 0.9299 . ?
C55 C58 1.38(4) . ?
C55 C59 1.47(4) . ?
C56 O1 1.19(4) . ?
C56 C57 1.42(5) . ?
C57 N9 1.11(5) . ?
C58 N10 1.18(4) . ?
C59 N11 1.11(4) . ?
C60 C65 1.35(4) . ?
C60 C62 1.41(5) . ?
C60 C66 1.49(4) . ?
C61 C63 1.32(4) . ?
C61 C64 1.41(4) . ?
C61 C67 1.44(4) . ?
C62 C63 1.40(4) . ?
C62 H62 0.9301 . ?
C63 H63 0.9302 . ?
C64 C65 1.36(4) . ?
C64 H64 0.9300 . ?
C65 H65 0.9300 . ?
C66 O2 1.17(4) . ?
C66 C70 1.49(5) . ?
C67 C69 1.35(4) . ?
C67 C68 1.39(4) . ?
C68 N12 1.11(4) . ?
C69 N13 1.10(4) . ?
C70 N14 1.12(4) . ?

loop_
_geom_torsion_atom_site_label_1
_geom_torsion_atom_site_label_2
_geom_torsion_atom_site_label_3
_geom_torsion_atom_site_label_4
_geom_torsion
_geom_torsion_site_symmetry_1
_geom_torsion_site_symmetry_2
_geom_torsion_site_symmetry_3
_geom_torsion_site_symmetry_4
_geom_torsion_publ_flag
C2 N1 C1 Ag2 14(83) . . . . ?
C37 Ag2 C1 N1 -98(16) 1_545 . . . ?
C33 Ag2 C1 N1 27(16) . . . . ?
C21 Ag2 C1 N1 138(15) 1_545 . . . ?
C1 N1 C2 C7 153(70) . . . . ?
C1 N1 C2 C3 -85(70) . . . . ?
C1 N1 C2 C10 33(70) . . . . ?
C9 N2 C8 C5 5(25) . . . . ?
C9 N2 C8 C11 -118(24) . . . . ?
C9 N2 C8 C12 124(24) . . . . ?
C7 C2 C3 C4 56(2) . . . . ?
C10 C2 C3 C4 177.1(19) . . . . ?
N1 C2 C3 C4 -67(2) . . . . ?
C2 C3 C4 C5 -59(2) . . . . ?
C11 C8 C5 C4 69(2) . . . . ?
C12 C8 C5 C4 -172(2) . . . . ?
N2 C8 C5 C4 -53(2) . . . . ?
C11 C8 C5 C6 -167(2) . . . . ?
C12 C8 C5 C6 -49(2) . . . . ?
N2 C8 C5 C6 70(2) . . . . ?
C3 C4 C5 C8 -176.5(17) . . . . ?
C3 C4 C5 C6 59(2) . . . . ?
C8 C5 C6 C7 177.5(18) . . . . ?
C4 C5 C6 C7 -58(2) . . . . ?
C5 C6 C7 C2 57(2) . . . . ?
C3 C2 C7 C6 -55(2) . . . . ?
C10 C2 C7 C6 -175.9(19) . . . . ?
N1 C2 C7 C6 67(2) . . . . ?
C8 N2 C9 Ag1 30(100) . . . . ?
C25 Ag1 C9 N2 28(87) . . . . ?
C13 Ag1 C9 N2 149(87) . . . . ?
C45 Ag1 C9 N2 -94(87) . . . . ?
C14 N3 C13 Ag1 -21(58) . . . . ?
C9 Ag1 C13 N3 165(12) . . . . ?
C25 Ag1 C13 N3 -74(12) . . . . ?
C45 Ag1 C13 N3 51(13) . . . . ?
C13 N3 C14 C19 167(47) . . . . ?
C13 N3 C14 C15 -73(48) . . . . ?
C13 N3 C14 C22 46(48) . . . . ?
N3 C14 C15 C16 -65(2) . . . . ?
C19 C14 C15 C16 54(2) . . . . ?
C22 C14 C15 C16 176.6(19) . . . . ?
C14 C15 C16 C17 -56(2) . . . . ?
C15 C16 C17 C20 -176.3(18) . . . . ?
C15 C16 C17 C18 59(2) . . . . ?
C20 C17 C18 C19 176.5(18) . . . . ?
C16 C17 C18 C19 -58(2) . . . . ?
N3 C14 C19 C18 64(2) . . . . ?
C15 C14 C19 C18 -54(2) . . . . ?
C22 C14 C19 C18 -176.3(18) . . . . ?
C17 C18 C19 C14 56(2) . . . . ?
C21 N4 C20 C17 68(25) . . . . ?
C21 N4 C20 C23 -52(25) . . . . ?
C21 N4 C20 C24 -170(24) . . . . ?
C16 C17 C20 N4 -55(2) . . . . ?
C18 C17 C20 N4 69(2) . . . . ?
C16 C17 C20 C23 63(2) . . . . ?
C18 C17 C20 C23 -173(2) . . . . ?
C16 C17 C20 C24 -176(2) . . . . ?
C18 C17 C20 C24 -52(3) . . . . ?
C20 N4 C21 Ag2 -113(23) . . . 1_565 ?
C26 N5 C25 Ag1 -169(49) . . . . ?
C9 Ag1 C25 N5 96(8) . . . . ?
C13 Ag1 C25 N5 -38(9) . . . . ?
C45 Ag1 C25 N5 -156(8) . . . . ?
C25 N5 C26 C27 51(57) . . . . ?
C25 N5 C26 C31 -73(56) . . . . ?
C25 N5 C26 C34 171(56) . . . . ?
N5 C26 C27 C28 -67(3) . . . . ?
C31 C26 C27 C28 56(3) . . . . ?
C34 C26 C27 C28 174(2) . . . . ?
C26 C27 C28 C29 -58(3) . . . . ?
C27 C28 C29 C30 60(2) . . . . ?
C27 C28 C29 C32 -178(2) . . . . ?
C28 C29 C30 C31 -61(2) . . . . ?
C32 C29 C30 C31 178(2) . . . . ?
N5 C26 C31 C30 69(3) . . . . ?
C27 C26 C31 C30 -56(3) . . . . ?
C34 C26 C31 C30 -175(2) . . . . ?
C29 C30 C31 C26 58(3) . . . . ?
C33 N6 C32 C35 151(79) . . . . ?
C33 N6 C32 C29 -89(79) . . . . ?
C33 N6 C32 C36 31(80) . . . . ?
C30 C29 C32 N6 57(2) . . . . ?
C28 C29 C32 N6 -64(2) . . . . ?
C30 C29 C32 C35 178(2) . . . . ?
C28 C29 C32 C35 56(3) . . . . ?
C30 C29 C32 C36 -61(3) . . . . ?
C28 C29 C32 C36 177(2) . . . . ?
C32 N6 C33 Ag2 78(82) . . . . ?
C1 Ag2 C33 N6 93(10) . . . . ?
C37 Ag2 C33 N6 -152(10) 1_545 . . . ?
C21 Ag2 C33 N6 -36(11) 1_545 . . . ?
C38 N7 C37 Ag2 -48(43) . . . 1_565 ?
C37 N7 C38 C39 -80(31) . . . . ?
C37 N7 C38 C43 157(30) . . . . ?
C37 N7 C38 C46 41(31) . . . . ?
N7 C38 C39 C40 -64(3) . . . . ?
C43 C38 C39 C40 59(3) . . . . ?
C46 C38 C39 C40 177(2) . . . . ?
C38 C39 C40 C41 -59(3) . . . . ?
C39 C40 C41 C42 60(2) . . . . ?
C39 C40 C41 C44 -177(2) . . . . ?
C40 C41 C42 C43 -61(2) . . . . ?
C44 C41 C42 C43 176(2) . . . . ?
N7 C38 C43 C42 67(2) . . . . ?
C39 C38 C43 C42 -60(3) . . . . ?
C46 C38 C43 C42 -178(2) . . . . ?
C41 C42 C43 C38 61(3) . . . . ?
C45 N8 C44 C48 58(58) . . . . ?
C45 N8 C44 C47 177(100) . . . . ?
C45 N8 C44 C41 -63(58) . . . . ?
C42 C41 C44 N8 58(2) . . . . ?
C40 C41 C44 N8 -64(2) . . . . ?
C42 C41 C44 C48 -63(3) . . . . ?
C40 C41 C44 C48 175(2) . . . . ?
C42 C41 C44 C47 175(2) . . . . ?
C40 C41 C44 C47 53(3) . . . . ?
C44 N8 C45 Ag1 48(64) . . . . ?
C9 Ag1 C45 N8 -34(10) . . . . ?
C25 Ag1 C45 N8 -146(10) . . . . ?
C13 Ag1 C45 N8 97(10) . . . . ?
C54 C49 C51 C52 7(5) . . . . ?
C55 C49 C51 C52 -175(3) . . . . ?
C49 C51 C52 C50 -1(5) . . . . ?
C53 C50 C52 C51 -6(4) . . . . ?
C56 C50 C52 C51 -179(3) . . . . ?
C52 C50 C53 C54 7(4) . . . . ?
C56 C50 C53 C54 -179(3) . . . . ?
C51 C49 C54 C53 -5(5) . . . . ?
C55 C49 C54 C53 177(2) . . . . ?
C50 C53 C54 C49 -2(4) . . . . ?
C51 C49 C55 C58 4(5) . . . . ?
C54 C49 C55 C58 -179(3) . . . . ?
C51 C49 C55 C59 179(3) . . . . ?
C54 C49 C55 C59 -3(4) . . . . ?
C53 C50 C56 O1 -176(3) . . . . ?
C52 C50 C56 O1 -3(5) . . . . ?
C53 C50 C56 C57 4(5) . . . . ?
C52 C50 C56 C57 178(3) . . . . ?
O1 C56 C57 N9 75(37) . . . . ?
C50 C56 C57 N9 -105(35) . . . . ?
C49 C55 C58 N10 -27(53) . . . . ?
C59 C55 C58 N10 158(50) . . . . ?
C58 C55 C59 N11 154(37) . . . . ?
C49 C55 C59 N11 -22(40) . . . . ?
C65 C60 C62 C63 4(5) . . . . ?
C66 C60 C62 C63 -176(3) . . . . ?
C64 C61 C63 C62 2(5) . . . . ?
C67 C61 C63 C62 -180(3) . . . . ?
C60 C62 C63 C61 -5(5) . . . . ?
C63 C61 C64 C65 2(5) . . . . ?
C67 C61 C64 C65 -176(3) . . . . ?
C62 C60 C65 C64 1(5) . . . . ?
C66 C60 C65 C64 -180(3) . . . . ?
C61 C64 C65 C60 -4(5) . . . . ?
C65 C60 C66 O2 -3(6) . . . . ?
C62 C60 C66 O2 176(4) . . . . ?
C65 C60 C66 C70 -177(3) . . . . ?
C62 C60 C66 C70 2(5) . . . . ?
C63 C61 C67 C69 -171(4) . . . . ?
C64 C61 C67 C69 8(5) . . . . ?
C63 C61 C67 C68 0(5) . . . . ?
C64 C61 C67 C68 178(3) . . . . ?
C69 C67 C68 N12 39(35) . . . . ?
C61 C67 C68 N12 -133(33) . . . . ?
C68 C67 C69 N13 143(30) . . . . ?
C61 C67 C69 N13 -46(33) . . . . ?
O2 C66 C70 N14 -48(100) . . . . ?
C60 C66 C70 N14 126(100) . . . . ?
